data_7114018
loop_
_publ_author_name
'Aoyagi, Masaru'
'Tashiro, Shohei'
'Tominaga, Masahide'
'Biradha, Kumar'
'Fujita, Makoto'

_publ_section_title
;
 Spectroscopic and crystallographic studies on the stability of
 self-assembled coordination nanotubesElectronic supplementary information
 (ESI) available: Crystallography section; Figs. S1???9: 1H, 13C, H???H
 and C???H COSY NMR spectra for 2b??314+(isomer A) and 2a??420+. See
 http://www.rsc.org/suppdata/cc/b2/b205194j/
;
_journal_issue 18
_journal_name_full 'Chemical Communications'
_journal_page_first 2036
_journal_paper_doi 10.1039/b205194j
_journal_year 2002
_chemical_formula_sum 'C124 H218 N44 O85 Pd8'
_chemical_formula_weight 4536.62
_chemical_name_systematic
; 
? 
;
_space_group_IT_number 2
_symmetry_cell_setting triclinic
_symmetry_space_group_name_Hall '-P 1'
_symmetry_space_group_name_H-M 'P -1'
_atom_sites_solution_hydrogens geom
_atom_sites_solution_primary direct
_atom_sites_solution_secondary difmap
_audit_creation_method SHELXL-97
_cell_angle_alpha 107.271(3)
_cell_angle_beta 91.243(3)
_cell_angle_gamma 114.438(3)
_cell_formula_units_Z 2
_cell_length_a 17.549(2)
_cell_length_b 20.344(3)
_cell_length_c 29.840(4)
_cell_measurement_temperature 153(2)
_cell_volume 9133(2)
_computing_cell_refinement SAINT
_computing_data_collection SMART
_computing_data_reduction SAINT
_computing_structure_refinement 'SHELXL-97 (Sheldrick, 1997)'
_computing_structure_solution 'SHELXS-97 (Sheldrick, 1990)'
_diffrn_ambient_temperature 153(2)
_diffrn_measured_fraction_theta_full 0.981
_diffrn_measured_fraction_theta_max 0.981
_diffrn_measurement_device_type CCD
_diffrn_measurement_method Hemisphere
_diffrn_radiation_monochromator graphite
_diffrn_radiation_source 'fine-focus sealed tube'
_diffrn_radiation_type MoK\a
_diffrn_radiation_wavelength 0.71073
_diffrn_reflns_av_R_equivalents 0.0653
_diffrn_reflns_av_sigmaI/netI 0.0961
_diffrn_reflns_limit_h_max 15
_diffrn_reflns_limit_h_min -20
_diffrn_reflns_limit_k_max 24
_diffrn_reflns_limit_k_min -16
_diffrn_reflns_limit_l_max 32
_diffrn_reflns_limit_l_min -35
_diffrn_reflns_number 48058
_diffrn_reflns_theta_full 25.00
_diffrn_reflns_theta_max 25.00
_diffrn_reflns_theta_min 1.31
_exptl_absorpt_coefficient_mu 0.877
_exptl_absorpt_correction_T_max 0.8796
_exptl_absorpt_correction_T_min 0.8796
_exptl_absorpt_correction_type empirical
_exptl_crystal_colour white
_exptl_crystal_density_diffrn 1.650
_exptl_crystal_density_method 'not measured'
_exptl_crystal_description Needle
_exptl_crystal_F_000 4636
_exptl_crystal_size_max 0.15
_exptl_crystal_size_mid 0.15
_exptl_crystal_size_min 0.15
_refine_diff_density_max 5.369
_refine_diff_density_min -5.000
_refine_diff_density_rms 0.243
_refine_ls_extinction_method none
_refine_ls_goodness_of_fit_ref 1.951
_refine_ls_hydrogen_treatment mixed
_refine_ls_matrix_type fullcycle
_refine_ls_number_parameters 2188
_refine_ls_number_reflns 31565
_refine_ls_number_restraints 643
_refine_ls_restrained_S_all 1.949
_refine_ls_R_factor_all 0.1823
_refine_ls_R_factor_gt 0.1318
_refine_ls_shift/su_max 0.087
_refine_ls_shift/su_mean 0.009
_refine_ls_structure_factor_coef Fsqd
_refine_ls_weighting_details 'calc w=1/[\s^2^(Fo^2^)+(0.1000P)^2^+0.0000P] where P=(Fo^2^+2Fc^2^)/3'
_refine_ls_weighting_scheme calc
_refine_ls_wR_factor_gt 0.3226
_refine_ls_wR_factor_ref 0.3368
_reflns_number_gt 21435
_reflns_number_total 31565
_reflns_threshold_expression >2sigma(I)
_cod_data_source_file b205194j.txt
_cod_data_source_block 2b-3
_cod_depositor_comments
;
The following automatic conversions were performed:

'_symmetry_cell_setting' value 'Triclinic' changed to 'triclinic'
according to
/usr/data/users/saulius/automatic-downloads/retrospective/RSC/lib/dictionaries/cif_core.dic
dictionary named 'cif_core.dic' version 2.4.2 from
2011-04-26.

'_exptl_absorpt_correction_type' value 'Empirical'
changed to 'empirical' according to
/usr/data/users/saulius/automatic-downloads/retrospective/RSC/lib/dictionaries/cif_core.dic
dictionary named 'cif_core.dic' version 2.4.2 from 2011-04-26.

Automatic conversion script
Id: cif_fix_values 2281 2013-09-26 08:29:07Z andrius 
;
_cod_original_sg_symbol_H-M P-1
_cod_database_code 7114018

loop_
_symmetry_equiv_pos_as_xyz
'x, y, z'
'-x, -y, -z'

loop_
_atom_site_label
_atom_site_type_symbol
_atom_site_fract_x
_atom_site_fract_y
_atom_site_fract_z
_atom_site_U_iso_or_equiv
_atom_site_adp_type
_atom_site_occupancy
_atom_site_symmetry_multiplicity
_atom_site_calc_flag
_atom_site_refinement_flags
Pd1 Pd -0.04446(7) -0.05449(6) -0.25653(4) 0.0303(3) Uani 1 1 d .
Pd2 Pd -0.26436(7) 0.12389(6) 0.01974(4) 0.0289(3) Uani 1 1 d .
Pd3 Pd 0.45601(7) 1.92800(6) 0.23943(4) 0.0293(3) Uani 1 1 d .
Pd4 Pd 0.68407(7) 1.74586(6) 0.36643(4) 0.0306(3) Uani 1 1 d .
Pd5 Pd 0.83380(7) 2.26459(6) 0.53024(4) 0.0278(3) Uani 1 1 d .
Pd6 Pd 0.36321(8) 1.55639(6) 0.57879(4) 0.0331(3) Uani 1 1 d .
Pd7 Pd 0.28289(8) 0.31721(6) -0.07086(4) 0.0389(3) Uani 1 1 d .
Pd8 Pd 0.09813(12) 0.50692(7) 0.20484(5) 0.0644(5) Uani 1 1 d .
N11A N -0.1245(8) -0.0649(7) -0.2087(4) 0.031(3) Uani 1 1 d .
C11A C -0.1981(9) -0.1282(8) -0.2177(5) 0.034(3) Uani 1 1 d U
H11A H -0.2141 -0.1666 -0.2482 0.041 Uiso 1 1 calc R
C12A C -0.2521(10) -0.1403(9) -0.1845(5) 0.041(4) Uani 1 1 d U
H12A H -0.3019 -0.1870 -0.1908 0.049 Uiso 1 1 calc R
C13A C -0.2290(10) -0.0795(8) -0.1411(5) 0.035(3) Uani 1 1 d U
H13A H -0.2662 -0.0836 -0.1184 0.042 Uiso 1 1 calc R
C14A C -0.1560(9) -0.0163(8) -0.1312(5) 0.030(3) Uani 1 1 d U
C15A C -0.1063(9) -0.0093(8) -0.1656(5) 0.032(3) Uani 1 1 d U
H15A H -0.0559 0.0371 -0.1591 0.039 Uiso 1 1 calc R
N21A N -0.1719(7) 0.1134(7) -0.0179(4) 0.031(3) Uani 1 1 d .
C21A C -0.1886(10) 0.0573(8) -0.0574(5) 0.033(3) Uani 1 1 d U
H21A H -0.2457 0.0195 -0.0687 0.039 Uiso 1 1 calc R
C22A C -0.1288(10) 0.0506(8) -0.0829(5) 0.034(3) Uani 1 1 d U
C23A C -0.0447(9) 0.1017(8) -0.0672(5) 0.029(3) Uani 1 1 d U
H23A H -0.0024 0.0966 -0.0853 0.034 Uiso 1 1 calc R
C24A C -0.0227(10) 0.1619(8) -0.0235(5) 0.039(4) Uani 1 1 d U
C25A C -0.0898(10) 0.1674(8) -0.0007(5) 0.035(3) Uani 1 1 d U
H25A H -0.0781 0.2096 0.0274 0.042 Uiso 1 1 calc R
N31A N 0.2038(8) 0.2929(7) -0.0229(4) 0.040(3) Uani 1 1 d .
C31A C 0.1233(10) 0.2378(8) -0.0366(5) 0.040(4) Uani 1 1 d U
H31A H 0.1048 0.2070 -0.0693 0.048 Uiso 1 1 calc R
C32A C 0.0656(10) 0.2237(8) -0.0049(5) 0.037(3) Uani 1 1 d U
C33A C 0.0923(10) 0.2727(9) 0.0422(5) 0.044(4) Uani 1 1 d U
H33A H 0.0542 0.2657 0.0644 0.053 Uiso 1 1 calc R
C34A C 0.1748(11) 0.3323(9) 0.0571(6) 0.051(4) Uani 1 1 d U
C35A C 0.2271(11) 0.3391(9) 0.0229(6) 0.049(4) Uani 1 1 d U
H35A H 0.2832 0.3792 0.0324 0.058 Uiso 1 1 calc R
N41A N 0.1772(11) 0.4663(8) 0.1732(6) 0.071(6) Uani 1 1 d .
C41A C 0.1506(13) 0.4135(9) 0.1296(6) 0.059(5) Uani 1 1 d U
H41A H 0.0938 0.3939 0.1143 0.071 Uiso 1 1 calc R
C42A C 0.2069(11) 0.3866(10) 0.1062(7) 0.061(5) Uani 1 1 d U
C43A C 0.2866(12) 0.4154(11) 0.1283(7) 0.077(7) Uani 1 1 d U
H43A H 0.3251 0.3984 0.1128 0.092 Uiso 1 1 calc R
C44A C 0.3131(14) 0.4680(12) 0.1721(7) 0.076(6) Uani 1 1 d U
H44A H 0.3692 0.4864 0.1880 0.092 Uiso 1 1 calc R
C45A C 0.2591(14) 0.4952(11) 0.1939(7) 0.084(8) Uani 1 1 d U
H45A H 0.2793 0.5349 0.2239 0.101 Uiso 1 1 calc R
N11B N 0.4790(8) 1.6262(6) 0.5708(4) 0.029(3) Uani 1 1 d .
C11B C 0.4853(9) 1.6580(7) 0.5378(4) 0.025(3) Uani 1 1 d U
H11B H 0.4340 1.6491 0.5204 0.029 Uiso 1 1 calc R
C12B C 0.5607(9) 1.7035(8) 0.5261(5) 0.027(3) Uani 1 1 d U
C13B C 0.6377(9) 1.7140(7) 0.5512(4) 0.027(3) Uani 1 1 d U
H13B H 0.6915 1.7413 0.5436 0.033 Uiso 1 1 calc R
C14B C 0.6301(10) 1.6825(8) 0.5868(5) 0.036(3) Uani 1 1 d U
H14B H 0.6802 1.6915 0.6055 0.043 Uiso 1 1 calc R
C15B C 0.5523(11) 1.6383(9) 0.5963(5) 0.042(4) Uani 1 1 d U
H15B H 0.5496 1.6163 0.6206 0.051 Uiso 1 1 calc R
N21B N 0.6063(7) 1.7541(7) 0.4151(4) 0.031(3) Uani 1 1 d .
C21B C 0.6148(9) 1.7354(8) 0.4544(5) 0.031(3) Uani 1 1 d U
H21B H 0.6606 1.7238 0.4598 0.037 Uiso 1 1 calc R
C22B C 0.5591(9) 1.7326(8) 0.4871(5) 0.031(3) Uani 1 1 d U
C23B C 0.4940(8) 1.7518(7) 0.4775(4) 0.025(3) Uani 1 1 d U
H23B H 0.4563 1.7527 0.4998 0.030 Uiso 1 1 calc R
C24B C 0.4813(9) 1.7696(8) 0.4375(5) 0.029(3) Uani 1 1 d U
C25B C 0.5411(10) 1.7723(8) 0.4076(5) 0.031(3) Uani 1 1 d U
H25B H 0.5368 1.7872 0.3807 0.037 Uiso 1 1 calc R
N31B N 0.2731(7) 1.7761(6) 0.4422(4) 0.025(2) Uani 1 1 d .
C31B C 0.3398(9) 1.7620(8) 0.4490(4) 0.029(3) Uani 1 1 d U
H31B H 0.3375 1.7317 0.4682 0.035 Uiso 1 1 calc R
C32B C 0.4125(9) 1.7901(8) 0.4290(4) 0.028(3) Uani 1 1 d U
C33B C 0.4113(8) 1.8293(7) 0.3991(4) 0.025(3) Uani 1 1 d U
H33B H 0.4590 1.8474 0.3839 0.030 Uiso 1 1 calc R
C34B C 0.3437(9) 1.8435(8) 0.3904(5) 0.029(3) Uani 1 1 d U
C35B C 0.2757(9) 1.8153(8) 0.4136(5) 0.030(3) Uani 1 1 d U
H35B H 0.2282 1.8249 0.4085 0.036 Uiso 1 1 calc R
N41B N 0.3837(7) 1.9269(6) 0.2917(4) 0.028(3) Uani 1 1 d .
C41B C 0.3883(9) 1.8915(7) 0.3215(5) 0.031(3) Uani 1 1 d U
H41B H 0.4262 1.8685 0.3179 0.037 Uiso 1 1 calc R
C42B C 0.3400(9) 1.8863(7) 0.3579(5) 0.027(3) Uani 1 1 d U
C43B C 0.2836(10) 1.9186(9) 0.3601(5) 0.041(3) Uani 1 1 d U
H43B H 0.2479 1.9153 0.3837 0.050 Uiso 1 1 calc R
C44B C 0.2780(10) 1.9556(8) 0.3290(5) 0.037(3) Uani 1 1 d U
H44B H 0.2388 1.9771 0.3306 0.045 Uiso 1 1 calc R
C45B C 0.3307(10) 1.9603(8) 0.2956(5) 0.036(3) Uani 1 1 d U
H45B H 0.3299 1.9876 0.2749 0.043 Uiso 1 1 calc R
N11C N 0.7718(7) 1.8564(7) 0.4002(4) 0.033(3) Uani 1 1 d .
C11C C 0.7531(9) 1.9136(7) 0.4013(4) 0.026(3) Uani 1 1 d U
H11C H 0.6991 1.9028 0.3860 0.031 Uiso 1 1 calc R
C12C C 0.8128(9) 1.9907(8) 0.4248(4) 0.026(3) Uani 1 1 d U
C13C C 0.8912(10) 2.0070(9) 0.4456(5) 0.040(3) Uani 1 1 d U
H13C H 0.9316 2.0584 0.4618 0.048 Uiso 1 1 calc R
C14C C 0.9104(11) 1.9462(9) 0.4426(5) 0.043(4) Uani 1 1 d U
H14C H 0.9657 1.9567 0.4558 0.052 Uiso 1 1 calc R
C15C C 0.8513(10) 1.8710(9) 0.4210(5) 0.037(3) Uani 1 1 d U
H15C H 0.8647 1.8300 0.4203 0.045 Uiso 1 1 calc R
N21C N 0.7872(7) 2.1693(6) 0.4701(4) 0.026(3) Uani 1 1 d .
C21C C 0.8116(9) 2.1134(8) 0.4671(5) 0.030(3) Uani 1 1 d U
H21C H 0.8454 2.1167 0.4938 0.036 Uiso 1 1 calc R
C22C C 0.7875(8) 2.0505(7) 0.4252(4) 0.021(2) Uani 1 1 d U
C23C C 0.7368(9) 2.0481(8) 0.3872(5) 0.031(3) Uani 1 1 d U
H23C H 0.7198 2.0065 0.3581 0.037 Uiso 1 1 calc R
C24C C 0.7110(8) 2.1048(7) 0.3910(4) 0.025(3) Uani 1 1 d U
C25C C 0.7372(8) 2.1646(8) 0.4338(5) 0.025(3) Uani 1 1 d U
H25C H 0.7190 2.2036 0.4375 0.030 Uiso 1 1 calc R
N31C N 0.5489(8) 2.0318(7) 0.2825(4) 0.032(3) Uani 1 1 d .
C31C C 0.5993(9) 2.0332(8) 0.3183(4) 0.029(3) Uani 1 1 d U
H31C H 0.5959 1.9866 0.3207 0.035 Uiso 1 1 calc R
C32C C 0.6578(9) 2.1053(8) 0.3528(4) 0.027(3) Uani 1 1 d U
C33C C 0.6583(9) 2.1701(8) 0.3481(5) 0.029(3) Uani 1 1 d U
H33C H 0.6964 2.2182 0.3705 0.034 Uiso 1 1 calc R
C34C C 0.6077(9) 2.1689(7) 0.3135(4) 0.026(3) Uani 1 1 d U
C35C C 0.5514(9) 2.0986(8) 0.2799(4) 0.027(3) Uani 1 1 d U
H35C H 0.5150 2.0974 0.2553 0.033 Uiso 1 1 calc R
N41C N 0.6251(7) 2.3676(6) 0.3564(4) 0.027(3) Uani 1 1 d .
C41C C 0.6149(9) 2.2967(8) 0.3525(5) 0.031(3) Uani 1 1 d U
H41C H 0.6131 2.2838 0.3807 0.038 Uiso 1 1 calc R
C42C C 0.6071(9) 2.2427(8) 0.3110(5) 0.029(3) Uani 1 1 d U
C43C C 0.6030(9) 2.2570(8) 0.2683(5) 0.031(3) Uani 1 1 d U
H43C H 0.5942 2.2192 0.2384 0.038 Uiso 1 1 calc R
C44C C 0.6123(11) 2.3295(9) 0.2723(5) 0.040(4) Uani 1 1 d U
H44C H 0.6129 2.3431 0.2444 0.048 Uiso 1 1 calc R
C45C C 0.6206(10) 2.3808(9) 0.3145(5) 0.035(3) Uani 1 1 d U
H45C H 0.6236 2.4289 0.3153 0.042 Uiso 1 1 calc R
N11D N -0.0754(9) -0.4421(8) -0.2466(4) 0.050(4) Uani 1 1 d .
C11D C -0.0469(10) -0.3655(8) -0.2287(5) 0.039(4) Uani 1 1 d U
H11D H -0.0352 -0.3423 -0.1950 0.046 Uiso 1 1 calc R
C12D C -0.0338(10) -0.3189(8) -0.2550(5) 0.036(3) Uani 1 1 d U
C13D C -0.0538(10) -0.3524(9) -0.3052(5) 0.042(4) Uani 1 1 d U
H13D H -0.0472 -0.3224 -0.3252 0.051 Uiso 1 1 calc R
C14D C -0.0836(12) -0.4313(10) -0.3236(6) 0.054(5) Uani 1 1 d U
H14D H -0.0977 -0.4561 -0.3571 0.065 Uiso 1 1 calc R
C15D C -0.0934(11) -0.4745(9) -0.2947(6) 0.050(4) Uani 1 1 d U
H15D H -0.1132 -0.5283 -0.3087 0.060 Uiso 1 1 calc R
N21D N -0.0008(7) -0.1161(6) -0.2312(4) 0.030(3) Uani 1 1 d .
C21D C -0.0256(9) -0.1906(8) -0.2497(5) 0.034(3) Uani 1 1 d U
H21D H -0.0657 -0.2164 -0.2783 0.041 Uiso 1 1 calc R
C22D C -0.0011(8) -0.2341(8) -0.2330(5) 0.030(3) Uani 1 1 d U
C23D C 0.0642(9) -0.1942(8) -0.1921(5) 0.032(3) Uani 1 1 d U
H23D H 0.0855 -0.2219 -0.1792 0.038 Uiso 1 1 calc R
C24D C 0.0961(9) -0.1167(8) -0.1714(5) 0.029(3) Uani 1 1 d U
C25D C 0.0608(8) -0.0802(8) -0.1921(4) 0.028(3) Uani 1 1 d U
H25D H 0.0813 -0.0263 -0.1777 0.033 Uiso 1 1 calc R
N31D N 0.2428(8) -0.0701(6) -0.0626(4) 0.029(3) Uani 1 1 d .
C31D C 0.1789(9) -0.1079(8) -0.1006(5) 0.031(3) Uani 1 1 d U
H31D H 0.1429 -0.1607 -0.1070 0.037 Uiso 1 1 calc R
C32D C 0.1649(9) -0.0718(8) -0.1304(5) 0.031(3) Uani 1 1 d U
C33D C 0.2152(8) 0.0063(8) -0.1199(4) 0.028(3) Uani 1 1 d U
H33D H 0.2068 0.0319 -0.1401 0.034 Uiso 1 1 calc R
C34D C 0.2789(9) 0.0475(8) -0.0788(4) 0.030(3) Uani 1 1 d U
C35D C 0.2892(9) 0.0062(8) -0.0526(5) 0.032(3) Uani 1 1 d U
H35D H 0.3322 0.0331 -0.0253 0.038 Uiso 1 1 calc R
N41D N 0.3363(8) 0.2533(7) -0.0584(4) 0.038(3) Uani 1 1 d .
C41D C 0.2970(9) 0.1765(8) -0.0729(5) 0.031(3) Uani 1 1 d U
H41D H 0.2406 0.1519 -0.0898 0.038 Uiso 1 1 calc R
C42D C 0.3316(9) 0.1305(8) -0.0654(4) 0.029(3) Uani 1 1 d U
C43D C 0.4142(10) 0.1675(8) -0.0402(5) 0.036(3) Uani 1 1 d U
H43D H 0.4410 0.1382 -0.0342 0.043 Uiso 1 1 calc R
C44D C 0.4557(11) 0.2438(9) -0.0245(5) 0.042(4) Uani 1 1 d U
H44D H 0.5110 0.2686 -0.0062 0.051 Uiso 1 1 calc R
C45D C 0.4194(10) 0.2864(9) -0.0345(5) 0.039(4) Uani 1 1 d U
H45D H 0.4516 0.3405 -0.0249 0.047 Uiso 1 1 calc R
O11E O 0.4381(7) 0.1511(7) 0.3774(4) 0.046(3) Uani 1 1 d .
O12E O 0.3192(7) 0.1177(6) 0.4090(4) 0.041(3) Uani 1 1 d .
C11E C 0.4225(9) 0.0877(8) 0.4342(5) 0.035(3) Uani 1 1 d U
C12E C 0.3797(10) 0.0596(9) 0.4673(5) 0.039(3) Uani 1 1 d U
H12E H 0.3284 0.0634 0.4731 0.047 Uiso 1 1 calc R
C13E C 0.4105(10) 0.0258(10) 0.4924(6) 0.045(4) Uani 1 1 d U
H13E H 0.3790 0.0066 0.5150 0.054 Uiso 1 1 calc R
C14E C 0.4842(9) 0.0187(8) 0.4862(5) 0.032(3) Uani 1 1 d U
C15E C 0.5236(11) 0.0455(12) 0.4521(6) 0.057(5) Uani 1 1 d U
H15E H 0.5726 0.0382 0.4449 0.068 Uiso 1 1 calc R
C16E C 0.4991(11) 0.0815(11) 0.4279(6) 0.052(4) Uani 1 1 d U
H16E H 0.5330 0.1025 0.4067 0.062 Uiso 1 1 calc R
C17E C 0.3907(11) 0.1230(8) 0.4038(5) 0.038(3) Uani 1 1 d U
O11F O 0.2214(8) 2.0314(6) 0.7252(4) 0.057(3) Uani 1 1 d .
O12F O 0.3104(7) 2.0708(6) 0.7937(4) 0.046(3) Uani 1 1 d .
C11F C 0.2367(10) 1.9370(9) 0.7498(5) 0.038(3) Uani 1 1 d U
C12F C 0.1801(9) 1.8785(9) 0.7110(5) 0.036(3) Uani 1 1 d U
H12F H 0.1526 1.8907 0.6891 0.043 Uiso 1 1 calc R
C13F C 0.1621(9) 1.8038(8) 0.7030(5) 0.035(3) Uani 1 1 d U
H13F H 0.1234 1.7650 0.6756 0.042 Uiso 1 1 calc R
C14F C 0.2015(9) 1.7833(9) 0.7358(5) 0.034(3) Uani 1 1 d U
C15F C 0.2581(10) 1.8429(9) 0.7749(5) 0.038(3) Uani 1 1 d U
H15F H 0.2850 1.8314 0.7975 0.045 Uiso 1 1 calc R
C16F C 0.2757(10) 1.9160(9) 0.7815(5) 0.038(3) Uani 1 1 d U
H16F H 0.3156 1.9551 0.8084 0.046 Uiso 1 1 calc R
C17F C 0.2568(10) 2.0180(9) 0.7563(5) 0.038(3) Uani 1 1 d U
O21F O 0.1441(10) 1.4435(7) 0.7302(4) 0.066(4) Uani 1 1 d .
O22F O 0.1682(8) 1.4398(6) 0.6558(4) 0.053(3) Uani 1 1 d .
C21F C 0.1626(10) 1.5515(9) 0.7064(5) 0.038(3) Uani 1 1 d U
C22F C 0.1731(10) 1.5986(9) 0.7530(6) 0.043(4) Uani 1 1 d U
H22F H 0.1704 1.5785 0.7783 0.051 Uiso 1 1 calc R
C23F C 0.1873(10) 1.6727(9) 0.7631(5) 0.040(3) Uani 1 1 d U
H23F H 0.2010 1.7045 0.7955 0.048 Uiso 1 1 calc R
C24F C 0.1825(9) 1.7058(9) 0.7267(5) 0.036(3) Uani 1 1 d U
C25F C 0.1692(9) 1.6531(9) 0.6784(5) 0.036(3) Uani 1 1 d U
H25F H 0.1667 1.6703 0.6523 0.044 Uiso 1 1 calc R
C26F C 0.1599(9) 1.5783(9) 0.6691(5) 0.040(3) Uani 1 1 d U
H26F H 0.1518 1.5460 0.6372 0.048 Uiso 1 1 calc R
C27F C 0.1575(11) 1.4730(8) 0.6976(5) 0.043(4) Uani 1 1 d U
O11G O -0.3355(9) -0.2500(9) -0.0681(5) 0.093(6) Uani 1 1 d .
O12G O -0.2796(10) -0.2635(8) -0.1362(4) 0.078(4) Uani 1 1 d .
C11G C -0.1867(11) -0.1603(10) -0.0637(6) 0.049(4) Uani 1 1 d U
C12G C -0.1183(12) -0.1451(11) -0.0865(6) 0.060(5) Uani 1 1 d U
H12G H -0.1206 -0.1756 -0.1180 0.072 Uiso 1 1 calc R
C13G C -0.0435(12) -0.0803(10) -0.0596(6) 0.054(4) Uani 1 1 d U
H13G H 0.0061 -0.0671 -0.0739 0.065 Uiso 1 1 calc R
C14G C -0.0385(11) -0.0361(10) -0.0149(6) 0.050(4) Uani 1 1 d U
C15G C -0.1130(12) -0.0570(12) 0.0046(7) 0.070(6) Uani 1 1 d U
H15G H -0.1131 -0.0281 0.0361 0.084 Uiso 1 1 calc R
C16G C -0.1832(14) -0.1163(13) -0.0205(7) 0.086(8) Uani 1 1 d U
H16G H -0.2336 -0.1279 -0.0069 0.103 Uiso 1 1 calc R
C17G C -0.2756(13) -0.2283(10) -0.0914(7) 0.060(5) Uani 1 1 d U
N11 N -0.0885(9) 0.0038(9) -0.2844(5) 0.048(4) Uani 1 1 d .
H11E H -0.1390 -0.0295 -0.3047 0.058 Uiso 1 1 calc .
H11F H -0.0984 0.0385 -0.2605 0.058 Uiso 1 1 calc .
N12 N 0.0332(8) -0.0426(8) -0.3069(4) 0.045(3) Uani 1 1 d .
H12B H 0.0881 -0.0089 -0.2923 0.054 Uiso 1 1 calc .
H12C H 0.0321 -0.0892 -0.3231 0.054 Uiso 1 1 calc .
C11 C -0.0263(16) 0.0445(13) -0.3108(8) 0.075(6) Uani 1 1 d U
H11G H 0.0220 0.0900 -0.2884 0.090 Uiso 1 1 calc .
H11H H -0.0531 0.0615 -0.3317 0.090 Uiso 1 1 calc .
C12 C 0.0047(15) -0.0136(13) -0.3409(7) 0.071(6) Uani 1 1 d U
H12D H -0.0420 -0.0563 -0.3659 0.085 Uiso 1 1 calc .
H12H H 0.0522 0.0120 -0.3564 0.085 Uiso 1 1 calc .
N21 N -0.3551(8) 0.1413(8) 0.0551(4) 0.038(3) Uani 1 1 d .
H21E H -0.3940 0.0958 0.0576 0.046 Uiso 1 1 calc .
H21F H -0.3309 0.1757 0.0853 0.046 Uiso 1 1 calc .
N22 N -0.2966(8) 0.1711(7) -0.0228(4) 0.036(3) Uani 1 1 d .
H22A H -0.2492 0.2016 -0.0323 0.043 Uiso 1 1 calc .
H22B H -0.3339 0.1336 -0.0494 0.043 Uiso 1 1 calc .
C21 C -0.3985(12) 0.1713(11) 0.0291(6) 0.049(4) Uani 1 1 d U
H21G H -0.4464 0.1283 0.0051 0.059 Uiso 1 1 calc .
H21H H -0.4213 0.2024 0.0516 0.059 Uiso 1 1 calc .
C22 C -0.3378(12) 0.2185(10) 0.0057(6) 0.053(4) Uani 1 1 d U
H22C H -0.2944 0.2658 0.0297 0.064 Uiso 1 1 calc .
H22D H -0.3671 0.2331 -0.0155 0.064 Uiso 1 1 calc .
N31 N 0.3628(8) 1.8238(7) 0.1957(4) 0.040(3) Uani 1 1 d .
H31E H 0.3587 1.7854 0.2073 0.048 Uiso 1 1 calc .
H31F H 0.3111 1.8252 0.1944 0.048 Uiso 1 1 calc .
N32 N 0.5245(8) 1.9171(7) 0.1845(4) 0.035(3) Uani 1 1 d .
H32A H 0.5237 1.9475 0.1672 0.042 Uiso 1 1 calc .
H32B H 0.5801 1.9317 0.1963 0.042 Uiso 1 1 calc .
C31 C 0.3870(11) 1.8091(10) 0.1474(5) 0.051(5) Uani 1 1 d U
H31G H 0.3716 1.8379 0.1303 0.062 Uiso 1 1 calc .
H31H H 0.3570 1.7538 0.1286 0.062 Uiso 1 1 calc .
C32 C 0.4837(12) 1.8359(9) 0.1544(5) 0.047(4) Uani 1 1 d U
H32C H 0.4986 1.8050 0.1700 0.056 Uiso 1 1 calc .
H32D H 0.5034 1.8295 0.1233 0.056 Uiso 1 1 calc .
N41 N 0.6016(9) 1.6355(7) 0.3304(5) 0.048(4) Uani 1 1 d .
H41E H 0.5796 1.6101 0.3514 0.058 Uiso 1 1 calc .
H41F H 0.5575 1.6336 0.3120 0.058 Uiso 1 1 calc .
N42 N 0.7561(9) 1.7307(7) 0.3156(5) 0.041(3) Uani 1 1 d .
H42A H 0.7729 1.7702 0.3035 0.049 Uiso 1 1 calc .
H42B H 0.8039 1.7301 0.3285 0.049 Uiso 1 1 calc .
C41 C 0.6491(13) 1.5980(10) 0.2991(7) 0.055(5) Uani 1 1 d U
H41G H 0.6089 1.5500 0.2742 0.066 Uiso 1 1 calc .
H41H H 0.6848 1.5857 0.3183 0.066 Uiso 1 1 calc .
C42 C 0.7037(14) 1.6558(12) 0.2770(7) 0.064(5) Uani 1 1 d U
H42C H 0.7412 1.6370 0.2587 0.077 Uiso 1 1 calc .
H42D H 0.6671 1.6629 0.2549 0.077 Uiso 1 1 calc .
N51 N 0.9455(8) 2.3083(8) 0.5093(5) 0.042(3) Uani 1 1 d .
H51A H 0.9767 2.2835 0.5143 0.051 Uiso 1 1 calc .
H51B H 0.9370 2.3004 0.4773 0.051 Uiso 1 1 calc .
N52 N 0.8855(9) 2.3616(7) 0.5879(5) 0.049(4) Uani 1 1 d .
H52A H 0.8595 2.3926 0.5875 0.059 Uiso 1 1 calc .
H52B H 0.8791 2.3499 0.6154 0.059 Uiso 1 1 calc .
C51 C 0.9936(14) 2.3918(14) 0.5359(10) 0.095(8) Uani 1 1 d U
H51C H 1.0549 2.4092 0.5346 0.114 Uiso 1 1 calc .
H51D H 0.9730 2.4214 0.5222 0.114 Uiso 1 1 calc .
C52 C 0.9782(15) 2.4017(11) 0.5850(9) 0.099(9) Uani 1 1 d U
H52C H 1.0001 2.4571 0.6031 0.119 Uiso 1 1 calc .
H52D H 1.0100 2.3812 0.6002 0.119 Uiso 1 1 calc .
N61 N 0.3481(9) 1.4795(7) 0.5133(5) 0.048(4) Uani 1 1 d .
H61A H 0.3630 1.5045 0.4915 0.058 Uiso 1 1 calc .
H61B H 0.3829 1.4561 0.5143 0.058 Uiso 1 1 calc .
N62 N 0.2431(8) 1.4816(7) 0.5781(4) 0.042(3) Uani 1 1 d .
H62A H 0.2375 1.4765 0.6076 0.050 Uiso 1 1 calc .
H62B H 0.2057 1.4995 0.5709 0.050 Uiso 1 1 calc .
C61 C 0.2581(12) 1.4209(9) 0.4989(6) 0.052(5) Uani 1 1 d U
H61C H 0.2244 1.4398 0.4837 0.062 Uiso 1 1 calc .
H61D H 0.2545 1.3732 0.4755 0.062 Uiso 1 1 calc .
C62 C 0.2235(11) 1.4052(9) 0.5414(6) 0.056(5) Uani 1 1 d U
H62C H 0.2503 1.3782 0.5536 0.067 Uiso 1 1 calc .
H62D H 0.1614 1.3726 0.5333 0.067 Uiso 1 1 calc .
N71 N 0.2366(15) 0.3893(12) -0.0834(9) 0.105(8) Uani 1 1 d .
H71A H 0.1841 0.3612 -0.1024 0.126 Uiso 1 1 calc .
H71B H 0.2314 0.4200 -0.0552 0.126 Uiso 1 1 calc .
N72 N 0.3522(10) 0.3424(7) -0.1219(5) 0.049(4) Uani 1 1 d .
H72A H 0.4077 0.3761 -0.1085 0.059 Uiso 1 1 calc .
H72B H 0.3512 0.2986 -0.1431 0.059 Uiso 1 1 calc .
C71 C 0.296(2) 0.4356(15) -0.1069(12) 0.121(11) Uani 1 1 d U
H71C H 0.3492 0.4729 -0.0847 0.146 Uiso 1 1 calc .
H71D H 0.2714 0.4639 -0.1194 0.146 Uiso 1 1 calc .
C72 C 0.312(2) 0.3787(15) -0.1476(9) 0.110(10) Uani 1 1 d U
H72C H 0.3511 0.4054 -0.1666 0.132 Uiso 1 1 calc .
H72D H 0.2581 0.3394 -0.1688 0.132 Uiso 1 1 calc .
N81 N 0.0180(10) 0.5517(8) 0.2310(5) 0.053(4) Uani 1 1 d .
H81A H -0.0329 0.5134 0.2320 0.064 Uiso 1 1 calc .
H81B H 0.0410 0.5860 0.2614 0.064 Uiso 1 1 calc .
N82 N 0.127(2) 0.5775(11) 0.1658(8) 0.141(12) Uani 1 1 d .
H82A H 0.1843 0.6049 0.1688 0.169 Uiso 1 1 calc .
H82B H 0.1043 0.5501 0.1342 0.169 Uiso 1 1 calc .
C81 C 0.006(2) 0.5892(15) 0.2007(8) 0.101(9) Uani 1 1 d U
H81C H -0.0179 0.6248 0.2172 0.121 Uiso 1 1 calc .
H81D H -0.0360 0.5509 0.1719 0.121 Uiso 1 1 calc .
C82 C 0.085(3) 0.6317(18) 0.1867(13) 0.17(2) Uani 1 1 d U
H82C H 0.1240 0.6751 0.2147 0.208 Uiso 1 1 calc .
H82D H 0.0746 0.6528 0.1626 0.208 Uiso 1 1 calc .
N100 N 0.4774(10) 1.4446(8) 0.5844(5) 0.072(6) Uani 1 1 d D
O101 O 0.5287(9) 1.4361(10) 0.6091(5) 0.089(5) Uani 1 1 d D
O102 O 0.5020(10) 1.4636(7) 0.5495(4) 0.075(4) Uani 1 1 d D
O103 O 0.4090(10) 1.4390(12) 0.5971(8) 0.128(9) Uani 1 1 d D
N200 N -0.0979(9) 0.3213(7) 0.1171(5) 0.062(5) Uani 1 1 d D
O201 O -0.0683(13) 0.3923(7) 0.1376(6) 0.124(7) Uani 1 1 d D
O202 O -0.1751(8) 0.2838(9) 0.1089(7) 0.122(8) Uani 1 1 d D
O203 O -0.0523(7) 0.2879(6) 0.1140(4) 0.058(3) Uani 1 1 d D
N300 N 0.7840(14) 2.3691(9) 0.4502(7) 0.152(17) Uani 1 1 d D
O301 O 0.7165(12) 2.3371(11) 0.4651(6) 0.122(9) Uani 1 1 d D
O302 O 0.8208(11) 2.3302(10) 0.4314(8) 0.149(10) Uani 1 1 d D
O303 O 0.8273(17) 2.4400(8) 0.4634(9) 0.229(19) Uani 1 1 d D
N400 N 0.5644(8) 1.8294(7) 0.3004(4) 0.042(3) Uani 1 1 d D
O401 O 0.6046(8) 1.7907(7) 0.2938(4) 0.064(4) Uani 1 1 d D
O402 O 0.5214(10) 1.8263(9) 0.2651(4) 0.086(5) Uani 1 1 d D
O403 O 0.5737(6) 1.8772(6) 0.3398(3) 0.040(3) Uani 1 1 d D
N500 N 0.4924(9) 0.0141(7) -0.0906(4) 0.052(4) Uani 1 1 d D
O501 O 0.5426(9) 0.0763(8) -0.0936(5) 0.093(6) Uani 1 1 d D
O502 O 0.4284(8) -0.0269(8) -0.1225(5) 0.086(5) Uani 1 1 d D
O503 O 0.5012(11) -0.0038(8) -0.0553(5) 0.097(6) Uani 1 1 d D
N600 N 0.0235(16) 0.3523(17) -0.0171(9) 0.175(13) Uiso 1 1 d D
O601 O -0.0184(15) 0.3468(15) 0.0162(9) 0.166(10) Uiso 1 1 d D
O602 O 0.0997(14) 0.4033(14) -0.0067(8) 0.157(9) Uiso 1 1 d D
O603 O -0.0058(18) 0.3048(17) -0.0585(9) 0.211(13) Uiso 1 1 d D
N700 N 0.1157(9) 0.1372(7) -0.1647(4) 0.055(4) Uani 1 1 d D
O701 O 0.0731(16) 0.1056(10) -0.2059(6) 0.166(11) Uani 1 1 d D
O702 O 0.1763(11) 0.2001(8) -0.1595(6) 0.118(7) Uani 1 1 d D
O703 O 0.1072(7) 0.1012(6) -0.1368(3) 0.045(3) Uani 1 1 d D
N800 N 0.7582(17) 0.0870(13) -0.1724(9) 0.135 Uiso 1 1 d D
O801 O 0.704(3) 0.053(2) -0.1506(17) 0.38(3) Uiso 1 1 d D
O802 O 0.7785(18) 0.0443(14) -0.2064(9) 0.182(11) Uiso 1 1 d D
O803 O 0.7880(14) 0.1542(12) -0.1721(8) 0.133(7) Uiso 1 1 d D
N900 N 0.2969(15) 1.6543(16) 0.3183(8) 0.127(9) Uiso 1 1 d D
O901 O 0.3708(15) 1.6593(19) 0.3182(10) 0.200(12) Uiso 1 1 d D
O902 O 0.2617(14) 1.6361(14) 0.3523(8) 0.149(8) Uiso 1 1 d D
O903 O 0.2627(14) 1.6733(14) 0.2910(8) 0.150(8) Uiso 1 1 d D
N110 N 0.0007(13) 1.7672(11) 0.6028(6) 0.091(6) Uiso 1 1 d D
O111 O -0.0177(13) 1.7890(11) 0.6436(6) 0.123(7) Uiso 1 1 d D
O112 O -0.0446(17) 1.6954(12) 0.5829(9) 0.190(11) Uiso 1 1 d D
O113 O 0.0717(14) 1.7990(14) 0.5957(9) 0.166(10) Uiso 1 1 d D
N120 N 0.9115(14) 2.1338(12) 0.5857(7) 0.097(7) Uiso 1 1 d D
O121 O 0.962(2) 2.125(2) 0.6125(14) 0.31(2) Uiso 1 1 d D
O122 O 0.9211(19) 2.2010(13) 0.5979(10) 0.198(12) Uiso 1 1 d D
O123 O 0.8531(15) 2.0786(13) 0.5588(8) 0.161(9) Uiso 1 1 d D
N130 N 0.545(2) 0.4807(16) -0.0526(10) 0.215(17) Uiso 1 1 d D
O131 O 0.515(2) 0.4931(17) -0.0865(10) 0.210(13) Uiso 1 1 d D
O132 O 0.5894(18) 0.5411(15) -0.0196(9) 0.185(11) Uiso 1 1 d D
O133 O 0.563(2) 0.4246(17) -0.0652(11) 0.233(15) Uiso 1 1 d D
O1W O 0.1954(9) 2.1566(8) 0.7298(5) 0.067(4) Uani 1 1 d .
O2W O 0.2396(7) 0.1267(7) 0.3359(4) 0.055(3) Uani 1 1 d .
O3W O 0.4841(9) 0.3796(9) 0.0882(5) 0.083(5) Uani 1 1 d .
O4W O 0.6350(8) 1.7778(6) 0.1937(4) 0.054(3) Uani 1 1 d .
O5W O 1.0327(11) 2.2231(9) 0.5274(8) 0.120(7) Uani 1 1 d .
O6W O 0.3869(8) 0.1722(8) 0.2981(4) 0.064(4) Uani 1 1 d .
O7W O 0.4280(10) 0.3132(10) 0.1936(5) 0.096(5) Uani 1 1 d .
O8W O 0.6035(10) 1.6977(8) 0.7152(4) 0.078(4) Uani 1 1 d .
O9W O 0.4504(13) 1.5459(11) 0.8129(6) 0.133(8) Uani 1 1 d .
O10W O 0.8873(11) 2.3278(8) 0.6771(5) 0.088(5) Uani 1 1 d .
O11W O 0.6222(10) 0.3618(8) 0.0603(5) 0.095(6) Uani 1 1 d .
O12W O 0.1262(15) 1.2899(9) 0.6198(6) 0.127(8) Uani 1 1 d .
O13W O 0.3216(11) 1.6797(9) 0.2098(7) 0.107(6) Uani 1 1 d .
O14W O 0.1799(14) 0.2898(16) 0.1972(9) 0.155(10) Uani 1 1 d .
O15W O 0.2845(15) 1.5133(11) 0.8016(6) 0.128(8) Uani 1 1 d .
O16W O 0.5407(13) 2.3433(11) 0.8287(12) 0.190(14) Uani 1 1 d .
O17W O 0.084(2) 1.2708(15) 0.8024(10) 0.180(11) Uani 1 1 d .
O18W O 0.5297(13) -0.1915(14) -0.1505(7) 0.137(8) Uani 1 1 d .
O19W O 0.6949(19) 0.4480(17) -0.0012(10) 0.186(10) Uiso 1 1 d .
O20W O 0.0493(18) 0.4980(18) 0.0725(9) 0.177(11) Uani 1 1 d .
O21W O 0.5951(15) -0.0845(17) -0.2021(7) 0.154(10) Uani 1 1 d .
O22W O -0.1754(12) 1.7712(14) 0.6561(7) 0.133(8) Uani 1 1 d .
O23W O 0.3617(13) -0.2270(16) -0.1512(5) 0.158(11) Uani 1 1 d .
O24W O 0.2574(13) 0.3244(12) 0.3032(7) 0.122(7) Uiso 1 1 d .
O25W O 0.2490(18) 1.6150(14) 0.8764(8) 0.203(15) Uani 1 1 d .
O26W O 0.6158(12) -0.0911(16) -0.0590(6) 0.177(13) Uani 1 1 d .
O27W O -0.1763(12) 0.2526(11) -0.0765(7) 0.120(7) Uani 1 1 d .
O28W O 0.8320(17) 2.4659(16) 0.5584(8) 0.169(11) Uani 1 1 d .
O29W O 0.0870(12) 1.2925(9) 0.7193(8) 0.124(7) Uani 1 1 d .
O30W O -0.1666(16) 1.9511(15) 0.5621(9) 0.154(9) Uiso 1 1 d .
O31W O 0.004(2) 0.227(2) -0.1312(13) 0.233 Uiso 1 1 d .
O32W O -0.101(2) 0.4849(18) 0.0698(12) 0.263(19) Uani 1 1 d .
O33W O -0.100(2) 1.1575(16) 0.7598(12) 0.254(19) Uani 1 1 d .
O34W O -0.078(2) 1.213(2) 0.6883(12) 0.214(13) Uiso 1 1 d .
O35W O -0.178(3) 0.395(3) -0.0459(19) 0.35(3) Uiso 1 1 d .
O36W O 0.313(3) 0.449(3) 0.3078(18) 0.33(2) Uiso 1 1 d .
O37W O 0.6597(17) 1.440(2) 0.5618(11) 0.26(2) Uani 1 1 d .
O38W O 0.990(2) 2.5791(18) 0.5700(12) 0.237(16) Uani 1 1 d .
O39W O 0.080(2) 0.360(2) -0.1208(15) 0.266(19) Uani 1 1 d .
O40W O 0.4700(19) 1.6089(17) 0.2601(12) 0.25(2) Uani 1 1 d .
O41W O -0.1403(15) 1.8067(14) 0.5303(8) 0.143(8) Uiso 1 1 d .

loop_
_atom_site_aniso_label
_atom_site_aniso_U_11
_atom_site_aniso_U_22
_atom_site_aniso_U_33
_atom_site_aniso_U_23
_atom_site_aniso_U_13
_atom_site_aniso_U_12
Pd1 0.0323(6) 0.0344(6) 0.0198(5) 0.0014(4) 0.0014(4) 0.0159(5)
Pd2 0.0339(6) 0.0267(6) 0.0237(5) 0.0036(4) 0.0037(5) 0.0144(5)
Pd3 0.0378(7) 0.0271(6) 0.0192(5) 0.0030(4) -0.0034(4) 0.0145(5)
Pd4 0.0342(6) 0.0331(6) 0.0324(6) 0.0129(5) 0.0095(5) 0.0205(5)
Pd5 0.0244(6) 0.0248(6) 0.0284(5) 0.0010(4) -0.0018(4) 0.0110(5)
Pd6 0.0352(7) 0.0259(6) 0.0335(6) 0.0070(5) 0.0046(5) 0.0112(5)
Pd7 0.0496(8) 0.0232(6) 0.0418(7) 0.0080(5) 0.0184(6) 0.0157(6)
Pd8 0.0995(13) 0.0207(6) 0.0560(9) 0.0022(6) 0.0453(9) 0.0163(7)
N11A 0.043(8) 0.034(7) 0.020(6) 0.011(5) 0.010(5) 0.020(6)
C11A 0.028(8) 0.020(7) 0.037(7) -0.009(6) -0.004(6) 0.006(6)
C12A 0.034(8) 0.032(8) 0.032(7) -0.001(5) -0.005(6) 0.001(7)
C13A 0.039(8) 0.028(7) 0.034(7) 0.004(5) -0.003(6) 0.016(5)
C14A 0.033(7) 0.022(6) 0.030(6) -0.002(5) -0.005(5) 0.017(5)
C15A 0.026(7) 0.025(7) 0.029(7) -0.004(6) -0.007(5) 0.006(6)
N21A 0.026(7) 0.035(7) 0.034(6) 0.011(5) 0.008(5) 0.016(6)
C21A 0.032(7) 0.031(8) 0.028(7) 0.006(6) 0.005(6) 0.010(7)
C22A 0.037(7) 0.031(7) 0.028(7) -0.001(5) 0.000(5) 0.018(6)
C23A 0.035(6) 0.030(7) 0.022(6) 0.004(5) 0.005(5) 0.018(5)
C24A 0.053(7) 0.019(7) 0.031(7) -0.001(5) 0.018(6) 0.009(5)
C25A 0.047(8) 0.030(8) 0.030(7) 0.008(6) 0.007(6) 0.019(7)
N31A 0.043(8) 0.037(7) 0.036(7) 0.010(6) 0.017(6) 0.015(7)
C31A 0.042(8) 0.031(8) 0.023(7) -0.009(6) 0.005(6) 0.005(7)
C32A 0.043(7) 0.031(8) 0.034(7) -0.002(5) 0.009(5) 0.022(6)
C33A 0.039(7) 0.041(9) 0.039(7) -0.010(6) 0.015(6) 0.020(6)
C34A 0.045(8) 0.033(9) 0.055(8) -0.010(6) 0.015(6) 0.014(6)
C35A 0.046(9) 0.022(8) 0.045(8) -0.013(7) 0.009(7) 0.001(7)
N41A 0.083(13) 0.024(8) 0.070(10) -0.015(7) 0.045(10) 0.009(8)
C41A 0.063(10) 0.027(9) 0.060(11) -0.006(8) 0.028(9) 0.008(8)
C42A 0.044(8) 0.037(9) 0.061(8) -0.006(7) 0.032(6) -0.007(7)
C43A 0.039(8) 0.047(11) 0.072(11) -0.026(9) 0.019(7) -0.018(8)
C44A 0.064(12) 0.068(14) 0.052(10) 0.002(8) 0.021(8) 0.000(10)
C45A 0.074(15) 0.043(11) 0.060(12) -0.021(9) 0.029(11) -0.018(10)
N11B 0.036(7) 0.029(6) 0.023(6) 0.002(5) 0.007(5) 0.019(6)
C11B 0.032(6) 0.016(6) 0.024(7) 0.005(5) -0.004(5) 0.011(6)
C12B 0.025(6) 0.035(8) 0.024(6) 0.003(5) 0.002(5) 0.019(6)
C13B 0.036(6) 0.017(7) 0.018(6) -0.010(5) -0.008(5) 0.014(6)
C14B 0.042(8) 0.029(8) 0.020(6) -0.006(5) -0.013(6) 0.012(6)
C15B 0.057(10) 0.031(8) 0.029(8) 0.005(6) 0.004(7) 0.013(7)
N21B 0.031(7) 0.042(7) 0.038(7) 0.019(6) 0.016(5) 0.028(6)
C21B 0.029(7) 0.034(8) 0.031(7) 0.010(6) 0.001(5) 0.015(7)
C22B 0.030(7) 0.034(8) 0.027(7) 0.011(6) -0.001(5) 0.011(6)
C23B 0.026(7) 0.017(6) 0.024(6) 0.003(5) 0.002(5) 0.005(5)
C24B 0.034(7) 0.024(7) 0.026(6) 0.005(5) -0.002(5) 0.012(6)
C25B 0.052(9) 0.035(8) 0.022(6) 0.016(6) 0.009(6) 0.030(8)
N31B 0.019(6) 0.019(6) 0.023(6) -0.002(5) -0.008(5) 0.004(5)
C31B 0.034(7) 0.024(7) 0.021(6) -0.001(5) -0.007(5) 0.012(6)
C32B 0.036(7) 0.030(7) 0.014(6) -0.002(5) -0.005(5) 0.018(6)
C33B 0.022(6) 0.016(6) 0.025(6) -0.004(5) -0.005(5) 0.006(5)
C34B 0.031(7) 0.029(8) 0.025(7) 0.006(5) -0.006(5) 0.013(6)
C35B 0.019(6) 0.042(9) 0.030(7) 0.010(6) -0.003(5) 0.015(7)
N41B 0.037(7) 0.030(6) 0.014(5) -0.003(5) -0.005(5) 0.019(6)
C41B 0.035(8) 0.017(7) 0.030(7) 0.002(5) -0.006(5) 0.007(6)
C42B 0.028(7) 0.018(7) 0.027(6) 0.002(5) -0.006(5) 0.009(6)
C43B 0.043(9) 0.052(10) 0.037(8) 0.012(7) -0.009(6) 0.031(8)
C44B 0.047(9) 0.029(8) 0.035(8) 0.001(6) -0.011(6) 0.023(7)
C45B 0.045(9) 0.021(7) 0.027(7) -0.001(6) -0.017(6) 0.008(7)
N11C 0.024(6) 0.043(7) 0.041(7) 0.019(6) 0.002(5) 0.020(6)
C11C 0.035(7) 0.027(6) 0.023(7) 0.003(5) 0.000(5) 0.023(6)
C12C 0.036(7) 0.034(6) 0.016(6) 0.011(5) 0.007(5) 0.022(6)
C13C 0.049(8) 0.045(7) 0.019(7) -0.010(6) -0.008(6) 0.030(7)
C14C 0.050(10) 0.053(8) 0.027(7) -0.007(7) -0.011(7) 0.038(7)
C15C 0.050(10) 0.046(7) 0.031(8) 0.010(6) -0.001(7) 0.037(7)
N21C 0.040(7) 0.030(6) 0.023(6) 0.014(5) 0.011(5) 0.025(6)
C21C 0.025(7) 0.024(7) 0.035(7) 0.004(5) 0.008(6) 0.009(6)
C22C 0.013(6) 0.023(6) 0.020(6) 0.006(5) 0.005(5) 0.003(5)
C23C 0.030(8) 0.039(8) 0.031(6) 0.015(6) 0.006(5) 0.020(7)
C24C 0.023(7) 0.022(7) 0.026(6) 0.006(5) 0.004(5) 0.008(5)
C25C 0.017(7) 0.029(7) 0.030(6) 0.009(5) 0.008(5) 0.010(6)
N31C 0.039(7) 0.033(7) 0.023(6) 0.008(5) -0.006(5) 0.016(6)
C31C 0.033(8) 0.030(6) 0.021(6) 0.011(5) 0.002(5) 0.009(6)
C32C 0.029(7) 0.040(7) 0.019(6) 0.011(5) 0.009(5) 0.021(6)
C33C 0.027(7) 0.026(6) 0.025(6) 0.008(5) 0.004(5) 0.006(6)
C34C 0.036(8) 0.022(6) 0.022(6) 0.013(5) 0.016(5) 0.012(6)
C35C 0.041(8) 0.030(6) 0.019(6) 0.014(5) 0.004(5) 0.019(6)
N41C 0.031(7) 0.029(6) 0.021(6) 0.004(5) -0.001(5) 0.015(6)
C41C 0.030(8) 0.033(7) 0.030(6) 0.014(5) 0.011(6) 0.010(7)
C42C 0.032(8) 0.027(6) 0.030(6) 0.013(5) 0.008(6) 0.012(6)
C43C 0.031(8) 0.028(6) 0.025(6) 0.007(5) -0.005(6) 0.006(7)
C44C 0.051(10) 0.038(8) 0.038(7) 0.017(6) 0.011(7) 0.023(8)
C45C 0.041(9) 0.037(8) 0.037(7) 0.017(6) -0.006(7) 0.024(8)
N11D 0.050(9) 0.038(8) 0.027(7) -0.016(6) -0.002(6) 0.006(7)
C11D 0.051(10) 0.021(7) 0.029(7) -0.005(5) 0.019(7) 0.011(7)
C12D 0.039(9) 0.031(6) 0.026(6) -0.002(4) 0.009(6) 0.012(7)
C13D 0.045(10) 0.036(7) 0.034(6) 0.001(5) 0.006(7) 0.014(8)
C14D 0.070(13) 0.042(8) 0.032(8) -0.002(6) 0.007(8) 0.017(9)
C15D 0.058(11) 0.021(7) 0.049(10) -0.005(6) 0.004(8) 0.010(8)
N21D 0.024(6) 0.026(6) 0.029(6) -0.001(5) 0.006(5) 0.008(5)
C21D 0.016(7) 0.021(7) 0.041(8) -0.009(6) 0.000(6) 0.001(6)
C22D 0.019(7) 0.019(5) 0.033(7) -0.001(5) 0.008(5) -0.003(5)
C23D 0.028(8) 0.025(6) 0.030(7) 0.000(5) 0.004(5) 0.007(6)
C24D 0.024(7) 0.025(6) 0.022(6) -0.007(5) 0.007(5) 0.007(5)
C25D 0.024(7) 0.030(7) 0.017(6) -0.005(5) -0.006(5) 0.010(6)
N31D 0.039(7) 0.024(6) 0.019(6) 0.005(5) 0.002(5) 0.012(6)
C31D 0.029(8) 0.024(7) 0.042(8) 0.005(6) 0.011(6) 0.016(6)
C32D 0.024(7) 0.031(6) 0.025(7) -0.004(5) -0.004(5) 0.009(5)
C33D 0.026(7) 0.028(6) 0.021(6) -0.001(5) -0.001(5) 0.009(5)
C34D 0.034(7) 0.022(5) 0.019(6) -0.008(5) 0.000(5) 0.010(5)
C35D 0.030(8) 0.028(7) 0.021(6) -0.009(5) -0.006(6) 0.009(6)
N41D 0.026(7) 0.028(7) 0.028(6) -0.001(5) -0.002(5) -0.011(6)
C41D 0.029(8) 0.022(7) 0.033(8) 0.003(6) 0.000(6) 0.005(6)
C42D 0.038(7) 0.027(6) 0.013(6) -0.005(5) -0.002(5) 0.014(5)
C43D 0.038(7) 0.031(6) 0.029(7) 0.001(6) -0.006(6) 0.012(6)
C44D 0.042(9) 0.032(7) 0.032(8) -0.001(6) -0.011(7) 0.006(6)
C45D 0.051(10) 0.028(7) 0.030(8) 0.005(6) 0.014(7) 0.013(7)
O11E 0.039(6) 0.056(7) 0.044(6) 0.027(6) 0.002(5) 0.016(6)
O12E 0.038(7) 0.050(7) 0.037(6) 0.012(5) 0.001(5) 0.024(6)
C11E 0.031(7) 0.032(8) 0.026(7) -0.002(5) -0.013(5) 0.007(6)
C12E 0.032(8) 0.054(10) 0.028(7) 0.006(6) -0.001(6) 0.021(7)
C13E 0.032(8) 0.059(11) 0.044(9) 0.018(7) 0.006(7) 0.020(8)
C14E 0.022(7) 0.029(8) 0.035(8) 0.007(6) 0.008(6) 0.004(6)
C15E 0.045(10) 0.097(15) 0.054(11) 0.045(10) 0.021(8) 0.041(10)
C16E 0.054(10) 0.066(12) 0.057(11) 0.039(9) 0.032(9) 0.033(10)
C17E 0.052(10) 0.015(7) 0.026(7) -0.009(5) -0.009(7) 0.007(7)
O11F 0.075(9) 0.038(7) 0.058(8) 0.014(6) -0.005(7) 0.027(7)
O12F 0.048(7) 0.043(7) 0.050(7) 0.017(6) 0.007(6) 0.021(6)
C11F 0.038(9) 0.033(6) 0.043(8) 0.014(5) 0.013(6) 0.014(6)
C12F 0.032(8) 0.044(6) 0.041(8) 0.015(6) 0.013(6) 0.023(7)
C13F 0.022(8) 0.034(6) 0.041(8) 0.008(6) 0.010(6) 0.009(6)
C14F 0.029(8) 0.038(6) 0.040(8) 0.011(5) 0.014(6) 0.019(6)
C15F 0.040(9) 0.041(6) 0.038(7) 0.013(6) 0.014(6) 0.024(7)
C16F 0.044(9) 0.036(6) 0.038(8) 0.008(6) 0.016(6) 0.023(7)
C17F 0.042(9) 0.042(7) 0.043(9) 0.015(7) 0.015(7) 0.029(7)
O21F 0.104(11) 0.036(7) 0.051(7) 0.016(6) -0.002(7) 0.024(7)
O22F 0.072(9) 0.042(7) 0.055(7) 0.019(6) 0.021(6) 0.033(7)
C21F 0.041(9) 0.035(7) 0.036(7) 0.008(5) 0.003(7) 0.019(8)
C22F 0.045(10) 0.029(7) 0.038(6) 0.002(6) -0.002(7) 0.008(8)
C23F 0.043(9) 0.030(7) 0.035(7) 0.005(5) -0.003(7) 0.009(7)
C24F 0.028(8) 0.038(6) 0.033(7) 0.008(5) 0.000(6) 0.011(7)
C25F 0.025(8) 0.038(7) 0.038(6) 0.007(5) -0.009(6) 0.011(7)
C26F 0.027(8) 0.041(7) 0.038(7) 0.003(6) -0.010(7) 0.011(7)
C27F 0.052(10) 0.023(7) 0.034(8) -0.002(6) 0.008(7) 0.007(7)
O11G 0.062(10) 0.078(10) 0.070(10) 0.001(8) 0.025(8) -0.017(8)
O12G 0.088(11) 0.067(9) 0.043(7) 0.005(7) 0.011(7) 0.009(8)
C11G 0.049(8) 0.050(10) 0.042(8) 0.011(6) 0.008(6) 0.018(7)
C12G 0.058(9) 0.059(11) 0.045(9) 0.011(7) 0.013(7) 0.014(8)
C13G 0.054(9) 0.046(10) 0.048(9) 0.016(7) 0.011(7) 0.008(7)
C14G 0.051(9) 0.059(11) 0.039(8) 0.024(6) 0.011(7) 0.017(8)
C15G 0.044(10) 0.069(13) 0.057(11) -0.004(8) 0.008(7) 0.005(9)
C16G 0.060(11) 0.091(16) 0.044(10) -0.010(9) 0.008(8) -0.004(10)
C17G 0.065(10) 0.044(10) 0.050(10) 0.015(8) -0.003(8) 0.007(8)
N11 0.057(9) 0.069(10) 0.037(7) 0.018(7) 0.012(7) 0.044(8)
N12 0.034(8) 0.066(9) 0.025(6) 0.008(6) 0.007(6) 0.018(7)
C11 0.113(19) 0.082(15) 0.069(13) 0.054(12) 0.033(13) 0.059(14)
C12 0.096(17) 0.090(16) 0.042(10) 0.033(10) 0.024(10) 0.048(13)
N21 0.034(7) 0.055(8) 0.024(6) 0.003(6) 0.012(5) 0.025(7)
N22 0.038(7) 0.043(7) 0.016(5) -0.004(5) -0.004(5) 0.019(6)
C21 0.055(11) 0.068(12) 0.044(9) 0.021(8) 0.009(8) 0.044(10)
C22 0.066(12) 0.043(10) 0.055(11) 0.018(8) -0.002(9) 0.027(9)
N31 0.044(8) 0.032(7) 0.030(7) -0.002(5) -0.010(6) 0.011(6)
N32 0.040(7) 0.027(7) 0.032(6) 0.005(5) 0.009(6) 0.012(6)
C31 0.047(8) 0.043(10) 0.031(8) 0.007(7) 0.003(7) -0.007(8)
C32 0.063(9) 0.043(10) 0.025(8) -0.005(7) 0.003(7) 0.026(9)
N41 0.045(9) 0.032(7) 0.058(9) 0.011(6) 0.005(7) 0.010(7)
N42 0.047(8) 0.039(8) 0.058(8) 0.025(7) 0.028(7) 0.031(7)
C41 0.067(13) 0.034(9) 0.062(11) -0.002(7) 0.003(9) 0.032(9)
C42 0.090(16) 0.063(12) 0.048(11) 0.010(9) 0.016(10) 0.048(12)
N51 0.023(7) 0.043(8) 0.055(8) 0.017(7) 0.008(6) 0.008(6)
N52 0.050(9) 0.027(7) 0.052(8) -0.012(6) -0.017(7) 0.018(7)
C51 0.043(13) 0.072(16) 0.133(16) -0.003(15) 0.005(14) 0.018(12)
C52 0.088(18) 0.033(11) 0.089(13) -0.011(11) -0.063(12) -0.029(11)
N61 0.051(9) 0.022(7) 0.053(8) -0.009(6) 0.003(7) 0.013(7)
N62 0.037(8) 0.020(6) 0.043(7) -0.004(5) 0.001(6) -0.001(6)
C61 0.059(12) 0.020(8) 0.050(9) -0.013(7) 0.006(8) 0.010(8)
C62 0.045(10) 0.021(8) 0.064(10) -0.009(7) 0.013(9) -0.005(8)
N71 0.125(19) 0.104(16) 0.16(2) 0.101(17) 0.080(17) 0.083(16)
N72 0.075(11) 0.031(7) 0.038(7) 0.016(6) 0.026(7) 0.016(7)
C71 0.17(3) 0.077(18) 0.17(3) 0.082(18) 0.07(3) 0.08(2)
C72 0.19(3) 0.080(17) 0.086(17) 0.067(14) 0.057(19) 0.053(19)
N81 0.071(11) 0.046(9) 0.049(9) 0.018(7) 0.014(8) 0.030(8)
N82 0.30(4) 0.061(12) 0.110(17) 0.061(12) 0.13(2) 0.095(18)
C81 0.17(3) 0.099(19) 0.073(15) 0.017(14) 0.044(17) 0.11(2)
C82 0.33(5) 0.11(2) 0.20(4) 0.11(3) 0.21(4) 0.16(3)
N100 0.109(16) 0.020(8) 0.062(11) 0.006(7) -0.026(11) 0.012(9)
O101 0.077(11) 0.106(13) 0.087(11) 0.049(10) -0.017(9) 0.031(10)
O102 0.115(13) 0.040(7) 0.057(9) 0.011(7) -0.001(8) 0.026(8)
O103 0.067(11) 0.153(19) 0.22(2) 0.142(19) 0.019(14) 0.044(13)
N200 0.105(15) 0.029(8) 0.047(9) 0.007(7) -0.004(9) 0.029(10)
O201 0.19(2) 0.048(10) 0.099(13) -0.025(9) -0.028(13) 0.054(12)
O202 0.063(11) 0.096(13) 0.160(18) -0.021(12) -0.051(11) 0.038(11)
O203 0.059(8) 0.036(7) 0.052(7) 0.000(6) 0.010(6) 0.007(6)
N300 0.25(5) 0.09(2) 0.09(2) -0.055(16) -0.08(2) 0.11(3)
O301 0.17(2) 0.17(2) 0.068(12) 0.000(13) -0.012(13) 0.14(2)
O302 0.093(15) 0.128(18) 0.16(2) 0.098(18) -0.001(14) -0.041(14)
O303 0.36(4) 0.052(12) 0.19(2) 0.007(14) -0.17(3) 0.054(18)
N400 0.048(9) 0.043(8) 0.041(8) 0.010(6) 0.012(6) 0.029(7)
O401 0.079(9) 0.059(8) 0.062(8) 0.005(6) -0.022(7) 0.050(8)
O402 0.131(14) 0.135(14) 0.040(7) 0.020(8) -0.006(8) 0.111(12)
O403 0.035(6) 0.046(7) 0.042(6) 0.017(5) 0.006(5) 0.020(5)
N500 0.063(10) 0.052(9) 0.037(8) 0.020(7) 0.010(7) 0.018(8)
O501 0.082(11) 0.096(12) 0.059(9) 0.047(9) -0.019(8) -0.011(9)
O502 0.067(10) 0.067(10) 0.083(10) 0.034(8) -0.027(8) -0.011(8)
O503 0.138(15) 0.062(10) 0.072(10) 0.043(8) 0.018(10) 0.013(10)
N700 0.056(10) 0.053(10) 0.038(8) 0.006(7) -0.006(7) 0.014(8)
O701 0.23(3) 0.086(14) 0.081(13) 0.019(11) -0.039(15) -0.013(16)
O702 0.098(13) 0.072(11) 0.122(15) 0.050(11) -0.047(11) -0.028(10)
O703 0.052(7) 0.049(7) 0.026(6) -0.004(5) -0.006(5) 0.026(6)
O1W 0.075(9) 0.077(10) 0.072(9) 0.047(8) 0.028(7) 0.041(8)
O2W 0.042(7) 0.065(8) 0.048(7) 0.015(6) -0.005(5) 0.019(6)
O3W 0.062(9) 0.078(10) 0.056(8) -0.004(7) -0.010(7) -0.001(8)
O4W 0.069(9) 0.038(7) 0.050(7) 0.007(5) 0.007(6) 0.026(6)
O5W 0.081(12) 0.065(10) 0.19(2) 0.014(12) -0.049(12) 0.035(10)
O6W 0.051(8) 0.086(10) 0.046(7) 0.021(7) -0.001(6) 0.022(7)
O7W 0.082(11) 0.100(12) 0.065(9) 0.036(9) -0.004(8) -0.003(10)
O8W 0.094(11) 0.073(10) 0.046(8) 0.022(7) 0.008(7) 0.015(9)
O9W 0.132(16) 0.104(14) 0.057(10) 0.013(9) -0.005(10) -0.035(12)
O10W 0.128(14) 0.059(9) 0.074(10) -0.003(7) 0.006(9) 0.055(10)
O11W 0.097(12) 0.062(9) 0.077(10) -0.043(8) -0.055(9) 0.038(9)
O12W 0.22(2) 0.076(11) 0.090(12) -0.009(9) -0.049(13) 0.101(14)
O13W 0.078(11) 0.055(10) 0.173(18) 0.051(11) -0.022(11) 0.009(9)
O14W 0.126(18) 0.24(3) 0.19(2) 0.15(2) 0.093(17) 0.11(2)
O15W 0.20(2) 0.125(16) 0.076(11) -0.005(10) -0.037(12) 0.115(16)
O16W 0.098(15) 0.070(12) 0.45(4) 0.14(2) 0.11(2) 0.043(12)
O17W 0.25(3) 0.15(2) 0.21(3) 0.11(2) 0.09(2) 0.11(2)
O18W 0.113(16) 0.16(2) 0.097(14) 0.010(13) -0.015(12) 0.046(15)
O20W 0.20(3) 0.26(3) 0.16(2) 0.14(2) 0.04(2) 0.14(3)
O21W 0.18(2) 0.29(3) 0.114(15) 0.097(19) 0.038(15) 0.19(2)
O22W 0.093(14) 0.21(2) 0.111(15) 0.078(16) -0.007(11) 0.061(15)
O23W 0.140(17) 0.30(3) 0.031(8) -0.014(12) 0.009(9) 0.14(2)
O25W 0.25(3) 0.19(2) 0.127(16) -0.099(16) -0.144(18) 0.18(2)
O26W 0.088(13) 0.25(3) 0.047(10) -0.006(13) 0.015(9) -0.028(16)
O27W 0.107(14) 0.112(15) 0.103(14) 0.049(12) 0.031(11) 0.003(12)
O28W 0.20(2) 0.22(3) 0.110(16) -0.016(16) -0.031(16) 0.16(2)
O29W 0.102(14) 0.062(11) 0.19(2) 0.007(12) 0.036(14) 0.043(11)
O32W 0.26(4) 0.15(3) 0.22(3) 0.02(2) -0.10(3) -0.03(3)
O33W 0.20(3) 0.16(2) 0.25(3) -0.14(2) -0.05(2) 0.10(2)
O37W 0.11(2) 0.37(5) 0.19(3) -0.04(3) -0.021(19) 0.12(3)
O38W 0.21(3) 0.18(3) 0.20(3) 0.04(2) 0.01(2) -0.01(2)
O39W 0.15(3) 0.33(5) 0.30(5) 0.16(4) 0.01(3) 0.05(3)
O40W 0.18(3) 0.18(3) 0.27(3) 0.14(3) -0.15(3) -0.08(2)

loop_
_atom_type_symbol
_atom_type_description
_atom_type_scat_dispersion_real
_atom_type_scat_dispersion_imag
_atom_type_scat_source
C C 0.0033 0.0016 'International Tables Vol C Tables 4.2.6.8 and 6.1.1.4'
H H 0.0000 0.0000 'International Tables Vol C Tables 4.2.6.8 and 6.1.1.4'
N N 0.0061 0.0033 'International Tables Vol C Tables 4.2.6.8 and 6.1.1.4'
O O 0.0106 0.0060 'International Tables Vol C Tables 4.2.6.8 and 6.1.1.4'
Pd Pd -0.9988 1.0072 'International Tables Vol C Tables 4.2.6.8 and 6.1.1.4'

loop_
_geom_angle_atom_site_label_1
_geom_angle_atom_site_label_2
_geom_angle_atom_site_label_3
_geom_angle
_geom_angle_site_symmetry_1
_geom_angle_site_symmetry_3
N11 Pd1 N21D 177.6(5) . .
N11 Pd1 N11A 94.1(5) . .
N21D Pd1 N11A 87.4(5) . .
N11 Pd1 N12 83.3(6) . .
N21D Pd1 N12 95.2(5) . .
N11A Pd1 N12 177.2(5) . .
N22 Pd2 N21 84.0(5) . .
N22 Pd2 N31D 174.9(5) . 2
N21 Pd2 N31D 92.4(5) . 2
N22 Pd2 N21A 91.7(5) . .
N21 Pd2 N21A 175.4(5) . .
N31D Pd2 N21A 91.9(5) 2 .
N41B Pd3 N31C 89.7(5) . .
N41B Pd3 N31 90.7(5) . .
N31C Pd3 N31 179.6(5) . .
N41B Pd3 N32 174.2(5) . .
N31C Pd3 N32 95.1(5) . .
N31 Pd3 N32 84.6(5) . .
N41 Pd4 N42 85.0(6) . .
N41 Pd4 N21B 91.3(5) . .
N42 Pd4 N21B 176.4(5) . .
N41 Pd4 N11C 176.8(5) . .
N42 Pd4 N11C 91.8(5) . .
N21B Pd4 N11C 91.9(5) . .
N51 Pd5 N31B 174.4(5) . 2_696
N51 Pd5 N52 84.6(6) . .
N31B Pd5 N52 91.2(5) 2_696 .
N51 Pd5 N21C 92.1(5) . .
N31B Pd5 N21C 92.1(4) 2_696 .
N52 Pd5 N21C 176.7(6) . .
N11B Pd6 N62 173.0(5) . .
N11B Pd6 N41C 90.9(4) . 2_696
N62 Pd6 N41C 95.2(5) . 2_696
N11B Pd6 N61 90.3(5) . .
N62 Pd6 N61 83.5(5) . .
N41C Pd6 N61 178.4(5) 2_696 .
N41D Pd7 N72 93.7(5) . .
N41D Pd7 N31A 91.3(5) . .
N72 Pd7 N31A 174.3(6) . .
N41D Pd7 N71 175.8(7) . .
N72 Pd7 N71 83.5(7) . .
N31A Pd7 N71 91.7(7) . .
N11D Pd8 N41A 91.9(7) 2 .
N11D Pd8 N82 176.6(9) 2 .
N41A Pd8 N82 88.4(8) . .
N11D Pd8 N81 93.8(6) 2 .
N41A Pd8 N81 174.1(7) . .
N82 Pd8 N81 86.0(8) . .
C11A N11A C15A 116.6(12) . .
C11A N11A Pd1 121.2(9) . .
C15A N11A Pd1 122.2(10) . .
N11A C11A C12A 123.1(12) . .
C11A C12A C13A 116.4(14) . .
C14A C13A C12A 121.5(15) . .
C13A C14A C15A 118.3(13) . .
C13A C14A C22A 121.9(13) . .
C15A C14A C22A 119.7(13) . .
N11A C15A C14A 123.9(13) . .
C21A N21A C25A 119.3(12) . .
C21A N21A Pd2 122.2(10) . .
C25A N21A Pd2 118.5(9) . .
N21A C21A C22A 122.8(14) . .
C21A C22A C23A 121.1(13) . .
C21A C22A C14A 118.8(13) . .
C23A C22A C14A 120.0(13) . .
C22A C23A C24A 118.4(13) . .
C25A C24A C23A 116.6(14) . .
C25A C24A C32A 120.1(12) . .
C23A C24A C32A 122.8(13) . .
N21A C25A C24A 121.6(13) . .
C31A N31A C35A 117.6(13) . .
C31A N31A Pd7 121.7(10) . .
C35A N31A Pd7 120.1(11) . .
N31A C31A C32A 123.0(13) . .
C33A C32A C31A 117.5(14) . .
C33A C32A C24A 123.1(13) . .
C31A C32A C24A 119.2(12) . .
C32A C33A C34A 120.6(15) . .
C35A C34A C33A 116.7(14) . .
C35A C34A C42A 119.9(15) . .
C33A C34A C42A 123.4(14) . .
N31A C35A C34A 124.6(15) . .
C41A N41A C45A 119.0(16) . .
C41A N41A Pd8 119.7(15) . .
C45A N41A Pd8 121.2(12) . .
N41A C41A C42A 120.2(19) . .
C43A C42A C41A 118.7(17) . .
C43A C42A C34A 124.0(16) . .
C41A C42A C34A 117.1(18) . .
C42A C43A C44A 121(2) . .
C43A C44A C45A 120(2) . .
N41A C45A C44A 121.1(17) . .
C11B N11B C15B 118.3(13) . .
C11B N11B Pd6 118.9(10) . .
C15B N11B Pd6 122.7(10) . .
N11B C11B C12B 125.5(13) . .
C11B C12B C13B 116.7(13) . .
C11B C12B C22B 120.1(12) . .
C13B C12B C22B 122.9(13) . .
C14B C13B C12B 116.9(14) . .
C15B C14B C13B 122.4(14) . .
N11B C15B C14B 119.9(14) . .
C21B N21B C25B 118.8(11) . .
C21B N21B Pd4 119.2(9) . .
C25B N21B Pd4 121.8(9) . .
N21B C21B C22B 122.7(13) . .
C21B C22B C23B 115.8(13) . .
C21B C22B C12B 123.5(13) . .
C23B C22B C12B 120.4(13) . .
C24B C23B C22B 123.9(13) . .
C23B C24B C25B 115.8(13) . .
C23B C24B C32B 122.2(13) . .
C25B C24B C32B 121.9(12) . .
N21B C25B C24B 122.9(12) . .
C35B N31B C31B 117.9(12) . .
C35B N31B Pd5 118.1(9) . 2_696
C31B N31B Pd5 123.8(9) . 2_696
N31B C31B C32B 122.6(13) . .
C33B C32B C31B 116.9(13) . .
C33B C32B C24B 124.3(13) . .
C31B C32B C24B 118.5(12) . .
C32B C33B C34B 122.1(13) . .
C33B C34B C35B 116.2(13) . .
C33B C34B C42B 123.7(13) . .
C35B C34B C42B 120.0(13) . .
N31B C35B C34B 124.0(13) . .
C41B N41B C45B 120.3(13) . .
C41B N41B Pd3 118.6(10) . .
C45B N41B Pd3 121.1(10) . .
N41B C41B C42B 122.9(14) . .
C43B C42B C41B 115.9(13) . .
C43B C42B C34B 121.7(13) . .
C41B C42B C34B 122.3(13) . .
C44B C43B C42B 121.7(15) . .
C45B C44B C43B 118.0(15) . .
N41B C45B C44B 121.2(13) . .
C11C N11C C15C 120.6(13) . .
C11C N11C Pd4 119.8(9) . .
C15C N11C Pd4 119.6(10) . .
N11C C11C C12C 120.7(13) . .
C13C C12C C11C 120.1(13) . .
C13C C12C C22C 122.2(13) . .
C11C C12C C22C 117.7(12) . .
C12C C13C C14C 118.2(15) . .
C15C C14C C13C 121.7(15) . .
C14C C15C N11C 118.7(13) . .
C25C N21C C21C 120.9(12) . .
C25C N21C Pd5 120.3(9) . .
C21C N21C Pd5 118.7(9) . .
N21C C21C C22C 120.6(13) . .
C21C C22C C23C 117.1(13) . .
C21C C22C C12C 118.0(12) . .
C23C C22C C12C 124.8(12) . .
C24C C23C C22C 121.6(13) . .
C23C C24C C25C 117.6(13) . .
C23C C24C C32C 124.1(12) . .
C25C C24C C32C 118.3(12) . .
N21C C25C C24C 122.0(13) . .
C31C N31C C35C 120.1(12) . .
C31C N31C Pd3 118.8(9) . .
C35C N31C Pd3 120.3(9) . .
N31C C31C C32C 120.3(13) . .
C33C C32C C31C 117.0(12) . .
C33C C32C C24C 124.1(13) . .
C31C C32C C24C 118.9(12) . .
C34C C33C C32C 123.0(13) . .
C33C C34C C35C 119.6(12) . .
C33C C34C C42C 121.3(12) . .
C35C C34C C42C 119.1(12) . .
N31C C35C C34C 120.0(12) . .
C41C N41C C45C 115.4(11) . .
C41C N41C Pd6 120.0(9) . 2_696
C45C N41C Pd6 124.4(9) . 2_696
C42C C41C N41C 124.1(13) . .
C41C C42C C43C 119.9(13) . .
C41C C42C C34C 117.4(12) . .
C43C C42C C34C 122.7(12) . .
C44C C43C C42C 115.9(13) . .
C45C C44C C43C 121.4(14) . .
C44C C45C N41C 123.1(14) . .
C11D N11D C15D 116.8(15) . .
C11D N11D Pd8 122.1(10) . 2
C15D N11D Pd8 121.0(11) . 2
N11D C11D C12D 124.9(13) . .
C11D C12D C13D 118.6(14) . .
C11D C12D C22D 122.4(12) . .
C13D C12D C22D 119.0(14) . .
C14D C13D C12D 116.3(16) . .
C15D C14D C13D 121.7(15) . .
N11D C15D C14D 121.6(15) . .
C21D N21D C25D 114.5(13) . .
C21D N21D Pd1 125.9(10) . .
C25D N21D Pd1 119.6(9) . .
N21D C21D C22D 127.8(14) . .
C21D C22D C23D 115.9(13) . .
C21D C22D C12D 125.0(13) . .
C23D C22D C12D 119.0(14) . .
C24D C23D C22D 120.4(14) . .
C23D C24D C25D 116.4(13) . .
C23D C24D C32D 123.4(14) . .
C25D C24D C32D 120.2(12) . .
N21D C25D C24D 124.8(12) . .
C35D N31D C31D 117.4(12) . .
C35D N31D Pd2 120.8(9) . 2
C31D N31D Pd2 121.8(9) . 2
N31D C31D C32D 122.1(13) . .
C31D C32D C33D 119.1(12) . .
C31D C32D C24D 119.0(13) . .
C33D C32D C24D 121.9(14) . .
C32D C33D C34D 119.5(13) . .
C35D C34D C33D 116.8(13) . .
C35D C34D C42D 121.7(12) . .
C33D C34D C42D 121.5(13) . .
N31D C35D C34D 125.1(12) . .
C41D N41D C45D 115.0(14) . .
C41D N41D Pd7 123.5(10) . .
C45D N41D Pd7 121.5(10) . .
N41D C41D C42D 125.4(14) . .
C41D C42D C43D 116.6(13) . .
C41D C42D C34D 120.0(13) . .
C43D C42D C34D 123.1(14) . .
C44D C43D C42D 120.4(15) . .
C43D C44D C45D 120.4(15) . .
C44D C45D N41D 122.1(14) . .
C12E C11E C16E 116.8(14) . .
C12E C11E C17E 123.7(15) . .
C16E C11E C17E 119.5(14) . .
C11E C12E C13E 120.8(15) . .
C14E C13E C12E 122.9(15) . .
C15E C14E C13E 114.4(15) . .
C15E C14E C14E 123.7(17) . 2_656
C13E C14E C14E 121.8(16) . 2_656
C16E C15E C14E 125.6(17) . .
C15E C16E C11E 119.3(15) . .
O12E C17E O11E 129.4(15) . .
O12E C17E C11E 113.2(14) . .
O11E C17E C11E 117.3(15) . .
C12F C11F C16F 116.9(14) . .
C12F C11F C17F 120.5(15) . .
C16F C11F C17F 122.5(14) . .
C13F C12F C11F 122.2(15) . .
C12F C13F C14F 120.3(14) . .
C15F C14F C24F 123.7(15) . .
C15F C14F C13F 116.9(14) . .
C24F C14F C13F 119.3(14) . .
C16F C15F C14F 121.7(16) . .
C15F C16F C11F 122.0(15) . .
O11F C17F O12F 124.1(15) . .
O11F C17F C11F 118.1(15) . .
O12F C17F C11F 117.8(14) . .
C22F C21F C26F 120.0(15) . .
C22F C21F C27F 119.1(14) . .
C26F C21F C27F 120.9(14) . .
C23F C22F C21F 121.1(16) . .
C22F C23F C24F 123.3(14) . .
C14F C24F C23F 124.7(13) . .
C14F C24F C25F 121.9(14) . .
C23F C24F C25F 112.8(14) . .
C26F C25F C24F 122.6(14) . .
C21F C26F C25F 119.9(14) . .
O21F C27F O22F 123.9(15) . .
O21F C27F C21F 120.2(13) . .
O22F C27F C21F 115.8(14) . .
C16G C11G C12G 121.9(18) . .
C16G C11G C17G 118.4(17) . .
C12G C11G C17G 119.4(16) . .
C11G C12G C13G 114.8(17) . .
C14G C13G C12G 123.8(17) . .
C13G C14G C15G 116.1(17) . .
C13G C14G C14G 126(2) . 2
C15G C14G C14G 117.5(19) . 2
C16G C15G C14G 120.4(18) . .
C15G C16G C11G 123(2) . .
O11G C17G O12G 123.8(17) . .
O11G C17G C11G 119.0(16) . .
O12G C17G C11G 116.8(17) . .
C11 N11 Pd1 110.0(11) . .
C12 N12 Pd1 110.3(11) . .
N11 C11 C12 106.4(16) . .
N12 C12 C11 105.7(14) . .
C21 N21 Pd2 109.6(9) . .
C22 N22 Pd2 106.9(9) . .
C22 C21 N21 109.0(14) . .
C21 C22 N22 107.1(13) . .
C31 N31 Pd3 107.5(10) . .
C32 N32 Pd3 106.5(9) . .
N31 C31 C32 107.1(13) . .
N32 C32 C31 107.9(13) . .
C41 N41 Pd4 108.1(11) . .
C42 N42 Pd4 108.0(11) . .
N41 C41 C42 105.7(13) . .
N42 C42 C41 109.2(14) . .
C51 N51 Pd5 111.1(12) . .
C52 N52 Pd5 106.7(12) . .
C52 C51 N51 106(2) . .
C51 C52 N52 112.5(16) . .
C61 N61 Pd6 109.5(10) . .
C62 N62 Pd6 108.9(10) . .
C62 C61 N61 109.4(14) . .
C61 C62 N62 106.7(13) . .
C71 N71 Pd7 107.5(16) . .
C72 N72 Pd7 107.0(13) . .
N71 C71 C72 105(2) . .
C71 C72 N72 104(2) . .
C81 N81 Pd8 107.6(13) . .
C82 N82 Pd8 104.6(14) . .
N81 C81 C82 111(3) . .
C81 C82 N82 109(2) . .
O103 N100 O102 123.7(15) . .
O103 N100 O101 119.9(15) . .
O102 N100 O101 116.1(16) . .
O202 N200 O203 119.4(13) . .
O202 N200 O201 117.9(16) . .
O203 N200 O201 121.1(15) . .
O302 N300 O303 116(2) . .
O302 N300 O301 118.3(19) . .
O303 N300 O301 123(2) . .
O401 N400 O403 121.4(11) . .
O401 N400 O402 118.4(11) . .
O403 N400 O402 119.6(11) . .
O503 N500 O501 121.2(13) . .
O503 N500 O502 121.2(14) . .
O501 N500 O502 117.3(12) . .
O601 N600 O603 122(2) . .
O601 N600 O602 117(2) . .
O603 N600 O602 121(2) . .
O703 N700 O702 124.4(13) . .
O703 N700 O701 121.3(14) . .
O702 N700 O701 112.7(14) . .
O803 N800 O801 131(2) . .
O803 N800 O802 112.1(19) . .
O801 N800 O802 116(2) . .
O903 N900 O901 124(2) . .
O903 N900 O902 120(2) . .
O901 N900 O902 115(2) . .
O113 N110 O111 120(2) . .
O113 N110 O112 122(2) . .
O111 N110 O112 109.6(18) . .
O123 N120 O122 126(2) . .
O123 N120 O121 119(2) . .
O122 N120 O121 113(2) . .
O132 N130 O133 123(3) . .
O132 N130 O131 112(2) . .
O133 N130 O131 115(2) . .

loop_
_geom_bond_atom_site_label_1
_geom_bond_atom_site_label_2
_geom_bond_distance
_geom_bond_site_symmetry_2
Pd1 N11 2.003(14) .
Pd1 N21D 2.015(12) .
Pd1 N11A 2.019(11) .
Pd1 N12 2.050(12) .
Pd2 N22 1.997(13) .
Pd2 N21 2.023(11) .
Pd2 N31D 2.032(11) 2
Pd2 N21A 2.041(11) .
Pd3 N41B 2.032(11) .
Pd3 N31C 2.053(12) .
Pd3 N31 2.066(12) .
Pd3 N32 2.067(12) .
Pd4 N41 2.026(13) .
Pd4 N42 2.030(12) .
Pd4 N21B 2.032(11) .
Pd4 N11C 2.041(13) .
Pd5 N51 1.991(12) .
Pd5 N31B 2.017(11) 2_696
Pd5 N52 2.028(12) .
Pd5 N21C 2.051(11) .
Pd6 N11B 2.010(12) .
Pd6 N62 2.021(13) .
Pd6 N41C 2.030(10) 2_696
Pd6 N61 2.037(12) .
Pd7 N41D 1.997(14) .
Pd7 N72 2.022(12) .
Pd7 N31A 2.039(12) .
Pd7 N71 2.062(18) .
Pd8 N11D 2.003(15) 2
Pd8 N41A 2.010(15) .
Pd8 N82 2.023(17) .
Pd8 N81 2.025(15) .
N11A C11A 1.343(18) .
N11A C15A 1.362(17) .
C11A C12A 1.39(2) .
C12A C13A 1.409(19) .
C13A C14A 1.33(2) .
C14A C15A 1.36(2) .
C14A C22A 1.558(18) .
N21A C21A 1.298(17) .
N21A C25A 1.367(19) .
C21A C22A 1.34(2) .
C22A C23A 1.38(2) .
C23A C24A 1.409(18) .
C24A C25A 1.40(2) .
C24A C32A 1.49(2) .
N31A C31A 1.345(19) .
N31A C35A 1.347(19) .
C31A C32A 1.40(2) .
C32A C33A 1.394(19) .
C33A C34A 1.40(2) .
C34A C35A 1.39(2) .
C34A C42A 1.47(2) .
N41A C41A 1.34(2) .
N41A C45A 1.36(3) .
C41A C42A 1.42(2) .
C42A C43A 1.34(3) .
C43A C44A 1.34(2) .
C44A C45A 1.37(3) .
N11B C11B 1.314(17) .
N11B C15B 1.37(2) .
C11B C12B 1.387(19) .
C12B C13B 1.433(19) .
C12B C22B 1.459(19) .
C13B C14B 1.38(2) .
C14B C15B 1.38(2) .
N21B C21B 1.359(17) .
N21B C25B 1.372(18) .
C21B C22B 1.39(2) .
C22B C23B 1.40(2) .
C23B C24B 1.387(19) .
C24B C25B 1.39(2) .
C24B C32B 1.469(19) .
N31B C35B 1.321(17) .
N31B C31B 1.341(17) .
N31B Pd5 2.017(11) 2_696
C31B C32B 1.39(2) .
C32B C33B 1.367(19) .
C33B C34B 1.368(19) .
C34B C35B 1.39(2) .
C34B C42B 1.500(19) .
N41B C41B 1.319(17) .
N41B C45B 1.350(18) .
C41B C42B 1.39(2) .
C42B C43B 1.39(2) .
C43B C44B 1.38(2) .
C44B C45B 1.37(2) .
N11C C11C 1.327(17) .
N11C C15C 1.388(19) .
C11C C12C 1.417(19) .
C12C C13C 1.36(2) .
C12C C22C 1.455(18) .
C13C C14C 1.39(2) .
C14C C15C 1.38(2) .
N21C C25C 1.334(17) .
N21C C21C 1.353(17) .
C21C C22C 1.400(18) .
C22C C23C 1.402(18) .
C23C C24C 1.380(19) .
C24C C25C 1.382(18) .
C24C C32C 1.463(18) .
N31C C31C 1.358(17) .
N31C C35C 1.368(17) .
C31C C32C 1.440(19) .
C32C C33C 1.363(19) .
C33C C34C 1.336(19) .
C34C C35C 1.401(19) .
C34C C42C 1.530(18) .
N41C C41C 1.347(18) .
N41C C45C 1.363(17) .
N41C Pd6 2.030(10) 2_696
C41C C42C 1.348(19) .
C42C C43C 1.393(19) .
C43C C44C 1.38(2) .
C44C C45C 1.33(2) .
N11D C11D 1.347(19) .
N11D C15D 1.36(2) .
N11D Pd8 2.003(15) 2
C11D C12D 1.36(2) .
C12D C13D 1.42(2) .
C12D C22D 1.494(19) .
C13D C14D 1.39(2) .
C14D C15D 1.37(2) .
N21D C21D 1.318(17) .
N21D C25D 1.361(16) .
C21D C22D 1.34(2) .
C22D C23D 1.430(19) .
C23D C24D 1.362(19) .
C24D C25D 1.40(2) .
C24D C32D 1.466(18) .
N31D C35D 1.352(18) .
N31D C31D 1.361(18) .
N31D Pd2 2.032(11) 2
C31D C32D 1.38(2) .
C32D C33D 1.39(2) .
C33D C34D 1.418(18) .
C34D C35D 1.36(2) .
C34D C42D 1.468(19) .
N41D C41D 1.342(17) .
N41D C45D 1.39(2) .
C41D C42D 1.37(2) .
C42D C43D 1.40(2) .
C43D C44D 1.33(2) .
C44D C45D 1.36(2) .
O11E C17E 1.240(19) .
O12E C17E 1.230(19) .
C11E C12E 1.37(2) .
C11E C16E 1.41(2) .
C11E C17E 1.53(2) .
C12E C13E 1.39(2) .
C13E C14E 1.37(2) .
C14E C15E 1.36(2) .
C14E C14E 1.50(3) 2_656
C15E C16E 1.34(2) .
O11F C17F 1.259(19) .
O12F C17F 1.299(19) .
C11F C12F 1.38(2) .
C11F C16F 1.42(2) .
C11F C17F 1.48(2) .
C12F C13F 1.36(2) .
C13F C14F 1.43(2) .
C14F C15F 1.39(2) .
C14F C24F 1.41(2) .
C15F C16F 1.34(2) .
O21F C27F 1.266(19) .
O22F C27F 1.287(18) .
C21F C22F 1.39(2) .
C21F C26F 1.39(2) .
C21F C27F 1.50(2) .
C22F C23F 1.36(2) .
C23F C24F 1.46(2) .
C24F C25F 1.46(2) .
C25F C26F 1.40(2) .
O11G C17G 1.27(2) .
O12G C17G 1.30(2) .
C11G C16G 1.32(2) .
C11G C12G 1.36(2) .
C11G C17G 1.58(2) .
C12G C13G 1.41(2) .
C13G C14G 1.35(2) .
C14G C15G 1.40(2) .
C14G C14G 1.52(3) 2
C15G C16G 1.31(3) .
N11 C11 1.47(2) .
N12 C12 1.49(2) .
C11 C12 1.56(3) .
N21 C21 1.48(2) .
N22 C22 1.51(2) .
C21 C22 1.46(3) .
N31 C31 1.49(2) .
N32 C32 1.471(19) .
C31 C32 1.54(2) .
N41 C41 1.51(2) .
N42 C42 1.50(2) .
C41 C42 1.51(3) .
N51 C51 1.49(3) .
N52 C52 1.51(3) .
C51 C52 1.47(4) .
N61 C61 1.49(2) .
N62 C62 1.506(18) .
C61 C62 1.48(2) .
N71 C71 1.44(3) .
N72 C72 1.54(3) .
C71 C72 1.53(4) .
N81 C81 1.41(3) .
N82 C82 1.55(3) .
C81 C82 1.45(4) .
N100 O103 1.236(14) .
N100 O102 1.241(13) .
N100 O101 1.248(13) .
N200 O202 1.223(13) .
N200 O203 1.235(12) .
N200 O201 1.254(12) .
N300 O302 1.238(15) .
N300 O303 1.247(14) .
N300 O301 1.258(15) .
N400 O401 1.238(11) .
N400 O403 1.239(11) .
N400 O402 1.253(12) .
N500 O503 1.237(12) .
N500 O501 1.239(12) .
N500 O502 1.253(12) .
N600 O601 1.252(15) .
N600 O603 1.256(15) .
N600 O602 1.265(15) .
N700 O703 1.236(12) .
N700 O702 1.242(12) .
N700 O701 1.255(13) .
N800 O803 1.242(14) .
N800 O801 1.244(12) .
N800 O802 1.287(15) .
N900 O903 1.239(14) .
N900 O901 1.257(15) .
N900 O902 1.267(14) .
N110 O113 1.201(14) .
N110 O111 1.264(14) .
N110 O112 1.274(14) .
N120 O123 1.197(14) .
N120 O122 1.242(12) .
N120 O121 1.282(15) .
N130 O132 1.240(16) .
N130 O133 1.261(16) .
N130 O131 1.268(16) .
